data_1553220
loop_
_publ_author_name
'Cai, Shujun'
'Xiao, Zheming'
'Ou, Jinjie'
'Shi, Yingbo'
'Gao, Shuanhu'

_publ_section_title
;
 A photo-induced C--C bond formation methodology to construct
 tetrahydrofluorenones and their related structures
;
_journal_issue 3
_journal_name_full 'Organic Chemistry Frontiers'
_journal_page_first 354
_journal_paper_doi 10.1039/C5QO00392J
_journal_volume 3
_journal_year 2016
_chemical_formula_sum 'C14 H11 F3 O'
_chemical_formula_weight 252.23
_space_group_IT_number 2
_space_group_name_Hall '-P 1'
_space_group_name_H-M_alt 'P -1'
_symmetry_cell_setting triclinic
_symmetry_space_group_name_H-M 'P -1'
_atom_sites_solution_hydrogens geom
_atom_sites_solution_primary direct
_atom_sites_solution_secondary difmap
_audit_creation_method SHELXL-97
_audit_update_record
;
2015-11-20 deposited with the CCDC.
2016-01-14 downloaded from the CCDC.
;
_cell_angle_alpha 109.524(3)
_cell_angle_beta 92.663(3)
_cell_angle_gamma 101.436(3)
_cell_formula_units_Z 4
_cell_length_a 7.3733(6)
_cell_length_b 11.2959(9)
_cell_length_c 14.9182(10)
_cell_measurement_temperature 296(2)
_cell_volume 1139.24(15)
_computing_structure_refinement 'SHELXL-97 (Sheldrick, 2008)'
_computing_structure_solution 'SHELXS-97 (Sheldrick, 2008)'
_diffrn_ambient_temperature 296(2)
_diffrn_measured_fraction_theta_full 0.995
_diffrn_measured_fraction_theta_max 0.995
_diffrn_radiation_monochromator graphite
_diffrn_radiation_source 'fine-focus sealed tube'
_diffrn_radiation_type MoK\a
_diffrn_radiation_wavelength 0.71073
_diffrn_reflns_av_R_equivalents 0.0824
_diffrn_reflns_av_sigmaI/netI 0.0925
_diffrn_reflns_limit_h_max 8
_diffrn_reflns_limit_h_min -8
_diffrn_reflns_limit_k_max 13
_diffrn_reflns_limit_k_min -13
_diffrn_reflns_limit_l_max 17
_diffrn_reflns_limit_l_min -17
_diffrn_reflns_number 13465
_diffrn_reflns_theta_full 25.01
_diffrn_reflns_theta_max 25.01
_diffrn_reflns_theta_min 1.46
_exptl_absorpt_coefficient_mu 0.125
_exptl_absorpt_correction_T_max 0.9913
_exptl_absorpt_correction_T_min 0.9659
_exptl_absorpt_correction_type multi-scan
_exptl_absorpt_process_details sadabs
_exptl_crystal_colour yellow
_exptl_crystal_density_diffrn 1.471
_exptl_crystal_density_method 'not measured'
_exptl_crystal_description block
_exptl_crystal_F_000 520
_exptl_crystal_size_max 0.28
_exptl_crystal_size_mid 0.25
_exptl_crystal_size_min 0.07
_refine_diff_density_max 0.370
_refine_diff_density_min -0.457
_refine_diff_density_rms 0.059
_refine_ls_extinction_method none
_refine_ls_goodness_of_fit_ref 1.021
_refine_ls_hydrogen_treatment constr
_refine_ls_matrix_type full
_refine_ls_number_parameters 352
_refine_ls_number_reflns 3998
_refine_ls_number_restraints 49
_refine_ls_restrained_S_all 1.039
_refine_ls_R_factor_all 0.1258
_refine_ls_R_factor_gt 0.0636
_refine_ls_shift/su_max 0.000
_refine_ls_shift/su_mean 0.000
_refine_ls_structure_factor_coef Fsqd
_refine_ls_weighting_details 'calc w=1/[\s^2^(Fo^2^)+(0.0670P)^2^+1.0695P] where P=(Fo^2^+2Fc^2^)/3'
_refine_ls_weighting_scheme calc
_refine_ls_wR_factor_gt 0.1493
_refine_ls_wR_factor_ref 0.1873
_reflns_number_gt 2300
_reflns_number_total 3998
_reflns_threshold_expression >2sigma(I)
_cod_data_source_file c5qo00392j2.cif
_cod_data_source_block z
_cod_original_sg_symbol_H-M P-1
_cod_database_code 1553220

loop_
_symmetry_equiv_pos_as_xyz
'x, y, z'
'-x, -y, -z'

loop_
_atom_site_label
_atom_site_type_symbol
_atom_site_fract_x
_atom_site_fract_y
_atom_site_fract_z
_atom_site_U_iso_or_equiv
_atom_site_adp_type
_atom_site_occupancy
_atom_site_symmetry_multiplicity
_atom_site_calc_flag
_atom_site_refinement_flags
_atom_site_disorder_assembly
_atom_site_disorder_group
F4 F 0.1039(4) 0.3343(3) 0.5407(2) 0.0813(10) Uani 1 1 d . . .
F5 F 0.2109(5) 0.4677(3) 0.4753(2) 0.0792(10) Uani 1 1 d . . .
F6 F 0.3939(4) 0.4102(3) 0.55630(19) 0.0743(9) Uani 1 1 d . . .
O2 O 0.3020(4) -0.0959(3) 0.08983(18) 0.0487(8) Uani 1 1 d . . .
C15 C 0.2860(5) -0.0957(4) 0.3222(3) 0.0318(9) Uani 1 1 d . . .
C16 C 0.2826(6) -0.1541(4) 0.3985(3) 0.0400(10) Uani 1 1 d . . .
H16A H 0.1836 -0.1320 0.4370 0.048 Uiso 1 1 calc R . .
H16B H 0.3999 -0.1194 0.4401 0.048 Uiso 1 1 calc R . .
C17 C 0.2510(6) -0.3008(4) 0.3542(3) 0.0474(11) Uani 1 1 d . . .
H17A H 0.2836 -0.3343 0.4032 0.057 Uiso 1 1 calc R . .
H17B H 0.1199 -0.3374 0.3308 0.057 Uiso 1 1 calc R . .
C18 C 0.3650(6) -0.3421(4) 0.2726(3) 0.0477(11) Uani 1 1 d . . .
H18A H 0.3442 -0.4354 0.2486 0.057 Uiso 1 1 calc R . .
H18B H 0.4963 -0.3069 0.2962 0.057 Uiso 1 1 calc R . .
C19 C 0.3153(6) -0.2969(4) 0.1908(3) 0.0398(10) Uani 1 1 d . . .
H19A H 0.4110 -0.3047 0.1481 0.048 Uiso 1 1 calc R . .
H19B H 0.1980 -0.3509 0.1543 0.048 Uiso 1 1 calc R . .
C20 C 0.2991(5) -0.1603(4) 0.2297(3) 0.0330(9) Uani 1 1 d . . .
C21 C 0.2948(5) -0.0715(4) 0.1750(3) 0.0327(9) Uani 1 1 d . . .
C22 C 0.2831(5) 0.0556(4) 0.2470(2) 0.0316(9) Uani 1 1 d . . .
C23 C 0.2768(5) 0.0384(4) 0.3365(2) 0.0296(9) Uani 1 1 d . . .
C24 C 0.2632(5) 0.1388(4) 0.4169(3) 0.0325(9) Uani 1 1 d . . .
H24A H 0.2580 0.1287 0.4762 0.039 Uiso 1 1 calc R . .
C25 C 0.2573(5) 0.2577(4) 0.4069(3) 0.0320(9) Uani 1 1 d . . .
C26 C 0.2649(5) 0.2734(4) 0.3191(3) 0.0376(10) Uani 1 1 d . . .
H26A H 0.2621 0.3530 0.3143 0.045 Uiso 1 1 calc R . .
C27 C 0.2766(5) 0.1708(4) 0.2382(3) 0.0364(10) Uani 1 1 d . . .
H27A H 0.2800 0.1806 0.1788 0.044 Uiso 1 1 calc R . .
C28 C 0.2406(6) 0.3660(4) 0.4938(3) 0.0408(10) Uani 1 1 d . . .
O1 O 0.8050(4) -0.1033(3) 0.35891(18) 0.0452(8) Uani 1 1 d . . .
C1 C 0.7813(5) -0.1032(4) 0.1254(3) 0.0320(9) Uani 1 1 d . . .
C2 C 0.7731(6) -0.1617(4) 0.0196(3) 0.0423(11) Uani 1 1 d . . .
H2A H 0.8837 -0.1208 -0.0010 0.051 Uiso 1 1 calc R . .
H2B H 0.6653 -0.1463 -0.0108 0.051 Uiso 1 1 calc R . .
C3 C 0.7608(12) -0.3037(5) -0.0116(4) 0.101(2) Uani 1 1 d D . .
H3A H 0.6304 -0.3466 -0.0320 0.121 Uiso 1 1 calc R . .
H3B H 0.8255 -0.3270 -0.0678 0.121 Uiso 1 1 calc R . .
C4 C 0.8287(12) -0.3564(5) 0.0522(4) 0.112(3) Uani 1 1 d D . .
H4A H 0.9611 -0.3488 0.0479 0.135 Uiso 1 1 calc R . .
H4B H 0.7708 -0.4478 0.0285 0.135 Uiso 1 1 calc R . .
C5 C 0.8061(6) -0.3059(4) 0.1549(3) 0.0383(10) Uani 1 1 d . . .
H5A H 0.9110 -0.3139 0.1925 0.046 Uiso 1 1 calc R . .
H5B H 0.6935 -0.3566 0.1667 0.046 Uiso 1 1 calc R . .
C6 C 0.7947(5) -0.1680(4) 0.1857(3) 0.0320(9) Uani 1 1 d . . .
C7 C 0.7937(5) -0.0794(4) 0.2848(3) 0.0335(9) Uani 1 1 d . . .
C8 C 0.7805(5) 0.0474(4) 0.2769(2) 0.0309(9) Uani 1 1 d . . .
C9 C 0.7752(5) 0.0317(3) 0.1799(2) 0.0297(9) Uani 1 1 d . . .
C10 C 0.7668(5) 0.1335(4) 0.1497(3) 0.0326(9) Uani 1 1 d . . .
H10A H 0.7635 0.1238 0.0852 0.039 Uiso 1 1 calc R . .
C11 C 0.7635(5) 0.2521(4) 0.2194(3) 0.0342(9) Uani 1 1 d . A .
C12 C 0.7677(6) 0.2666(4) 0.3156(3) 0.0390(10) Uani 1 1 d . . .
H12A H 0.7643 0.3460 0.3607 0.047 Uiso 1 1 calc R . .
C13 C 0.7770(5) 0.1632(4) 0.3450(3) 0.0355(10) Uani 1 1 d . . .
H13A H 0.7806 0.1725 0.4095 0.043 Uiso 1 1 calc R . .
C14 C 0.7619(6) 0.3652(4) 0.1906(3) 0.0444(11) Uani 1 1 d D . .
F1 F 0.9240(12) 0.4452(11) 0.2103(9) 0.093(5) Uani 0.50 1 d PDU A 1
F2 F 0.6387(16) 0.4290(11) 0.2287(9) 0.089(4) Uani 0.50 1 d PDU A 1
F3 F 0.7207(16) 0.3352(11) 0.0976(5) 0.067(3) Uani 0.50 1 d PDU A 1
F1' F 0.751(2) 0.4709(8) 0.2607(6) 0.082(4) Uani 0.50 1 d PDU A 2
F2' F 0.625(2) 0.3466(11) 0.1262(10) 0.123(5) Uani 0.50 1 d PDU A 2
F3' F 0.9137(15) 0.4038(14) 0.1566(11) 0.113(6) Uani 0.50 1 d PDU A 2

loop_
_atom_site_aniso_label
_atom_site_aniso_U_11
_atom_site_aniso_U_22
_atom_site_aniso_U_33
_atom_site_aniso_U_23
_atom_site_aniso_U_13
_atom_site_aniso_U_12
F4 0.085(2) 0.0626(18) 0.073(2) -0.0013(15) 0.0509(17) 0.0001(16)
F5 0.136(3) 0.0529(18) 0.0590(18) 0.0172(15) 0.0202(18) 0.0480(18)
F6 0.070(2) 0.077(2) 0.0512(17) -0.0104(14) -0.0106(14) 0.0215(16)
O2 0.059(2) 0.058(2) 0.0259(16) 0.0115(14) 0.0077(13) 0.0108(15)
C15 0.030(2) 0.037(2) 0.030(2) 0.0134(17) 0.0052(16) 0.0051(17)
C16 0.050(3) 0.039(2) 0.038(2) 0.0208(19) 0.0081(19) 0.014(2)
C17 0.053(3) 0.046(3) 0.054(3) 0.027(2) 0.016(2) 0.016(2)
C18 0.049(3) 0.041(3) 0.060(3) 0.022(2) 0.014(2) 0.014(2)
C19 0.035(2) 0.038(2) 0.042(2) 0.0091(19) 0.0082(18) 0.0078(19)
C20 0.029(2) 0.038(2) 0.032(2) 0.0128(18) 0.0022(16) 0.0069(17)
C21 0.024(2) 0.044(2) 0.027(2) 0.0114(18) 0.0009(16) 0.0051(17)
C22 0.030(2) 0.041(2) 0.025(2) 0.0133(18) 0.0041(16) 0.0074(17)
C23 0.026(2) 0.038(2) 0.027(2) 0.0134(17) 0.0038(15) 0.0080(17)
C24 0.036(2) 0.039(2) 0.026(2) 0.0149(18) 0.0045(16) 0.0075(18)
C25 0.025(2) 0.036(2) 0.033(2) 0.0124(18) 0.0045(16) 0.0022(17)
C26 0.037(2) 0.039(2) 0.043(2) 0.023(2) 0.0054(18) 0.0086(18)
C27 0.043(3) 0.046(3) 0.026(2) 0.0213(19) 0.0040(17) 0.0085(19)
C28 0.042(3) 0.039(3) 0.040(2) 0.015(2) 0.006(2) 0.005(2)
O1 0.0559(19) 0.0520(18) 0.0336(16) 0.0265(14) 0.0016(13) 0.0060(14)
C1 0.032(2) 0.037(2) 0.028(2) 0.0136(18) 0.0042(16) 0.0074(17)
C2 0.060(3) 0.039(2) 0.027(2) 0.0087(19) 0.0072(19) 0.016(2)
C3 0.215(8) 0.060(4) 0.040(3) 0.009(3) 0.012(4) 0.072(4)
C4 0.252(9) 0.042(3) 0.049(3) 0.012(3) 0.024(4) 0.054(4)
C5 0.035(2) 0.036(2) 0.048(2) 0.018(2) 0.0041(19) 0.0104(18)
C6 0.029(2) 0.034(2) 0.036(2) 0.0167(18) 0.0026(16) 0.0051(17)
C7 0.030(2) 0.039(2) 0.032(2) 0.0168(18) 0.0020(17) 0.0017(18)
C8 0.032(2) 0.035(2) 0.025(2) 0.0133(18) 0.0007(16) 0.0031(17)
C9 0.031(2) 0.033(2) 0.0251(19) 0.0110(17) 0.0046(16) 0.0058(17)
C10 0.038(2) 0.035(2) 0.025(2) 0.0121(18) 0.0062(16) 0.0070(18)
C11 0.038(2) 0.031(2) 0.034(2) 0.0112(18) 0.0042(17) 0.0077(18)
C12 0.043(3) 0.037(2) 0.030(2) 0.0043(18) 0.0047(18) 0.0068(19)
C13 0.040(2) 0.041(2) 0.024(2) 0.0133(19) 0.0026(17) 0.0060(19)
C14 0.057(3) 0.035(3) 0.042(3) 0.013(2) 0.008(2) 0.013(2)
F1 0.081(8) 0.060(7) 0.132(10) 0.058(7) -0.041(8) -0.030(6)
F2 0.115(8) 0.073(7) 0.126(11) 0.060(7) 0.074(8) 0.068(6)
F3 0.127(10) 0.045(4) 0.040(4) 0.022(3) 0.002(5) 0.034(7)
F1' 0.166(11) 0.035(4) 0.058(5) 0.022(3) 0.029(7) 0.039(6)
F2' 0.149(11) 0.056(7) 0.150(12) 0.052(9) -0.096(9) -0.007(7)
F3' 0.125(13) 0.095(10) 0.183(13) 0.102(10) 0.104(12) 0.054(8)

loop_
_atom_type_symbol
_atom_type_description
_atom_type_scat_dispersion_real
_atom_type_scat_dispersion_imag
_atom_type_scat_source
C C 0.0033 0.0016 'International Tables Vol C Tables 4.2.6.8 and 6.1.1.4'
H H 0.0000 0.0000 'International Tables Vol C Tables 4.2.6.8 and 6.1.1.4'
F F 0.0171 0.0103 'International Tables Vol C Tables 4.2.6.8 and 6.1.1.4'
O O 0.0106 0.0060 'International Tables Vol C Tables 4.2.6.8 and 6.1.1.4'

loop_
_geom_angle_atom_site_label_1
_geom_angle_atom_site_label_2
_geom_angle_atom_site_label_3
_geom_angle
C20 C15 C23 110.7(3)
C20 C15 C16 123.7(4)
C23 C15 C16 125.6(3)
C15 C16 C17 110.6(3)
C15 C16 H16A 109.5
C17 C16 H16A 109.5
C15 C16 H16B 109.5
C17 C16 H16B 109.5
H16A C16 H16B 108.1
C18 C17 C16 112.2(3)
C18 C17 H17A 109.2
C16 C17 H17A 109.2
C18 C17 H17B 109.2
C16 C17 H17B 109.2
H17A C17 H17B 107.9
C17 C18 C19 112.0(4)
C17 C18 H18A 109.2
C19 C18 H18A 109.2
C17 C18 H18B 109.2
C19 C18 H18B 109.2
H18A C18 H18B 107.9
C20 C19 C18 110.1(3)
C20 C19 H19A 109.6
C18 C19 H19A 109.6
C20 C19 H19B 109.6
C18 C19 H19B 109.6
H19A C19 H19B 108.2
C15 C20 C19 124.8(3)
C15 C20 C21 108.3(3)
C19 C20 C21 126.9(3)
O2 C21 C20 127.3(4)
O2 C21 C22 126.6(4)
C20 C21 C22 106.1(3)
C27 C22 C23 121.4(3)
C27 C22 C21 132.0(3)
C23 C22 C21 106.7(3)
C24 C23 C22 120.1(3)
C24 C23 C15 131.7(3)
C22 C23 C15 108.2(3)
C23 C24 C25 118.0(3)
C23 C24 H24A 121.0
C25 C24 H24A 121.0
C26 C25 C24 121.4(4)
C26 C25 C28 120.7(4)
C24 C25 C28 117.9(3)
C25 C26 C27 120.1(4)
C25 C26 H26A 119.9
C27 C26 H26A 119.9
C22 C27 C26 119.1(3)
C22 C27 H27A 120.5
C26 C27 H27A 120.5
F4 C28 F5 105.9(4)
F4 C28 F6 106.1(3)
F5 C28 F6 105.0(4)
F4 C28 C25 113.0(3)
F5 C28 C25 113.5(3)
F6 C28 C25 112.6(3)
C6 C1 C9 110.1(3)
C6 C1 C2 123.9(4)
C9 C1 C2 126.0(3)
C1 C2 C3 111.3(3)
C1 C2 H2A 109.4
C3 C2 H2A 109.4
C1 C2 H2B 109.4
C3 C2 H2B 109.4
H2A C2 H2B 108.0
C4 C3 C2 120.0(5)
C4 C3 H3A 107.3
C2 C3 H3A 107.3
C4 C3 H3B 107.3
C2 C3 H3B 107.3
H3A C3 H3B 106.9
C3 C4 C5 120.6(5)
C3 C4 H4A 107.2
C5 C4 H4A 107.2
C3 C4 H4B 107.2
C5 C4 H4B 107.2
H4A C4 H4B 106.8
C4 C5 C6 111.1(3)
C4 C5 H5A 109.4
C6 C5 H5A 109.4
C4 C5 H5B 109.4
C6 C5 H5B 109.4
H5A C5 H5B 108.0
C1 C6 C7 108.4(3)
C1 C6 C5 124.3(3)
C7 C6 C5 127.3(3)
O1 C7 C6 127.4(4)
O1 C7 C8 126.4(3)
C6 C7 C8 106.2(3)
C13 C8 C9 121.5(3)
C13 C8 C7 131.6(3)
C9 C8 C7 106.9(3)
C10 C9 C8 120.7(3)
C10 C9 C1 131.0(3)
C8 C9 C1 108.3(3)
C9 C10 C11 117.8(3)
C9 C10 H10A 121.1
C11 C10 H10A 121.1
C12 C11 C10 121.1(4)
C12 C11 C14 119.3(3)
C10 C11 C14 119.5(3)
C11 C12 C13 120.4(4)
C11 C12 H12A 119.8
C13 C12 H12A 119.8
C8 C13 C12 118.4(3)
C8 C13 H13A 120.8
C12 C13 H13A 120.8
F2' C14 F1 129.5(9)
F2' C14 F2 69.8(7)
F1 C14 F2 108.5(7)
F2' C14 F3' 106.1(8)
F1 C14 F3' 34.4(6)
F2 C14 F3' 129.5(8)
F2' C14 F1' 104.8(7)
F1 C14 F1' 71.9(7)
F2 C14 F1' 39.7(5)
F3' C14 F1' 102.2(7)
F2' C14 F3 38.0(7)
F1 C14 F3 103.8(7)
F2 C14 F3 104.4(7)
F3' C14 F3 72.2(7)
F1' C14 F3 128.5(7)
F2' C14 C11 113.7(6)
F1 C14 C11 112.6(7)
F2 C14 C11 113.2(6)
F3' C14 C11 113.8(7)
F1' C14 C11 115.0(5)
F3 C14 C11 113.6(6)

loop_
_geom_bond_atom_site_label_1
_geom_bond_atom_site_label_2
_geom_bond_distance
F4 C28 1.313(5)
F5 C28 1.323(5)
F6 C28 1.328(5)
O2 C21 1.212(4)
C15 C20 1.347(5)
C15 C23 1.473(5)
C15 C16 1.493(5)
C16 C17 1.528(6)
C16 H16A 0.9700
C16 H16B 0.9700
C17 C18 1.508(6)
C17 H17A 0.9700
C17 H17B 0.9700
C18 C19 1.528(6)
C18 H18A 0.9700
C18 H18B 0.9700
C19 C20 1.487(5)
C19 H19A 0.9700
C19 H19B 0.9700
C20 C21 1.494(5)
C21 C22 1.500(5)
C22 C27 1.361(5)
C22 C23 1.414(5)
C23 C24 1.372(5)
C24 C25 1.408(5)
C24 H24A 0.9300
C25 C26 1.382(5)
C25 C28 1.485(5)
C26 C27 1.386(5)
C26 H26A 0.9300
C27 H27A 0.9300
O1 C7 1.225(4)
C1 C6 1.348(5)
C1 C9 1.480(5)
C1 C2 1.487(5)
C2 C3 1.496(6)
C2 H2A 0.9700
C2 H2B 0.9700
C3 C4 1.401(6)
C3 H3A 0.9700
C3 H3B 0.9700
C4 C5 1.476(6)
C4 H4A 0.9700
C4 H4B 0.9700
C5 C6 1.490(5)
C5 H5A 0.9700
C5 H5B 0.9700
C6 C7 1.484(5)
C7 C8 1.498(5)
C8 C13 1.368(5)
C8 C9 1.397(5)
C9 C10 1.378(5)
C10 C11 1.401(5)
C10 H10A 0.9300
C11 C12 1.387(5)
C11 C14 1.480(5)
C12 C13 1.390(5)
C12 H12A 0.9300
C13 H13A 0.9300
C14 F2' 1.295(8)
C14 F1 1.301(7)
C14 F2 1.305(7)
C14 F3' 1.306(8)
C14 F1' 1.318(7)
C14 F3 1.318(7)

loop_
_geom_torsion_atom_site_label_1
_geom_torsion_atom_site_label_2
_geom_torsion_atom_site_label_3
_geom_torsion_atom_site_label_4
_geom_torsion
C20 C15 C16 C17 -12.9(6)
C23 C15 C16 C17 167.4(4)
C15 C16 C17 C18 43.0(5)
C16 C17 C18 C19 -61.1(5)
C17 C18 C19 C20 44.4(5)
C23 C15 C20 C19 178.5(3)
C16 C15 C20 C19 -1.2(6)
C23 C15 C20 C21 -1.3(4)
C16 C15 C20 C21 179.0(3)
C18 C19 C20 C15 -14.5(5)
C18 C19 C20 C21 165.3(4)
C15 C20 C21 O2 -179.3(4)
C19 C20 C21 O2 0.8(6)
C15 C20 C21 C22 1.6(4)
C19 C20 C21 C22 -178.3(3)
O2 C21 C22 C27 0.4(7)
C20 C21 C22 C27 179.5(4)
O2 C21 C22 C23 179.7(4)
C20 C21 C22 C23 -1.2(4)
C27 C22 C23 C24 0.2(6)
C21 C22 C23 C24 -179.1(3)
C27 C22 C23 C15 179.9(3)
C21 C22 C23 C15 0.5(4)
C20 C15 C23 C24 -179.9(4)
C16 C15 C23 C24 -0.2(6)
C20 C15 C23 C22 0.5(4)
C16 C15 C23 C22 -179.8(4)
C22 C23 C24 C25 -0.5(5)
C15 C23 C24 C25 180.0(4)
C23 C24 C25 C26 0.0(5)
C23 C24 C25 C28 179.4(3)
C24 C25 C26 C27 0.7(6)
C28 C25 C26 C27 -178.7(4)
C23 C22 C27 C26 0.5(6)
C21 C22 C27 C26 179.7(4)
C25 C26 C27 C22 -0.9(6)
C26 C25 C28 F4 128.6(4)
C24 C25 C28 F4 -50.7(5)
C26 C25 C28 F5 8.0(5)
C24 C25 C28 F5 -171.4(4)
C26 C25 C28 F6 -111.2(4)
C24 C25 C28 F6 69.5(4)
C6 C1 C2 C3 6.2(6)
C9 C1 C2 C3 -173.5(5)
C1 C2 C3 C4 -24.8(9)
C2 C3 C4 C5 37.5(11)
C3 C4 C5 C6 -27.2(9)
C9 C1 C6 C7 1.3(4)
C2 C1 C6 C7 -178.4(3)
C9 C1 C6 C5 -179.3(3)
C2 C1 C6 C5 1.0(6)
C4 C5 C6 C1 8.4(6)
C4 C5 C6 C7 -172.4(5)
C1 C6 C7 O1 -179.4(4)
C5 C6 C7 O1 1.3(6)
C1 C6 C7 C8 -0.7(4)
C5 C6 C7 C8 179.9(4)
O1 C7 C8 C13 -0.3(7)
C6 C7 C8 C13 -179.0(4)
O1 C7 C8 C9 178.5(4)
C6 C7 C8 C9 -0.2(4)
C13 C8 C9 C10 0.3(6)
C7 C8 C9 C10 -178.7(3)
C13 C8 C9 C1 179.9(3)
C7 C8 C9 C1 1.0(4)
C6 C1 C9 C10 178.1(4)
C2 C1 C9 C10 -2.2(7)
C6 C1 C9 C8 -1.5(4)
C2 C1 C9 C8 178.2(4)
C8 C9 C10 C11 -0.1(5)
C1 C9 C10 C11 -179.7(4)
C9 C10 C11 C12 -0.3(6)
C9 C10 C11 C14 177.7(4)
C10 C11 C12 C13 0.6(6)
C14 C11 C12 C13 -177.4(4)
C9 C8 C13 C12 0.0(6)
C7 C8 C13 C12 178.6(4)
C11 C12 C13 C8 -0.4(6)
C12 C11 C14 F2' -125.6(10)
C10 C11 C14 F2' 56.5(10)
C12 C11 C14 F1 75.1(8)
C10 C11 C14 F1 -102.9(8)
C12 C11 C14 F2 -48.4(8)
C10 C11 C14 F2 133.6(8)
C12 C11 C14 F3' 112.7(9)
C10 C11 C14 F3' -65.3(9)
C12 C11 C14 F1' -4.7(9)
C10 C11 C14 F1' 177.3(8)
C12 C11 C14 F3 -167.2(6)
C10 C11 C14 F3 14.8(8)
